data_7710045
loop_
_publ_author_name
'Hattori, Shingo'
'Kondo, Mio'
'Sekine, Akiko'
'Shinozaki, Kazuteru'

_publ_section_title
;
 Vapochromism of iridium(III) bis-terpyridine complex based on modulation
 of halide-to-ligand charge transfer transition
;
_journal_name_full 'Dalton Transactions'
_journal_paper_doi 10.1039/D2DT00368F
_journal_year 2022
_chemical_formula_sum 'C30 H26 I3 Ir N6 O2'
_chemical_formula_weight 1075.47
_chemical_name_common 'Iridium Bis-Terpyridine Iodide'
_space_group_crystal_system monoclinic
_space_group_IT_number 14
_space_group_name_Hall '-P 2yn'
_space_group_name_H-M_alt 'P 1 21/n 1'
_atom_sites_solution_hydrogens mixed
_audit_creation_method SHELXL-2018/3
_audit_update_record
;
2022-03-31 deposited with the CCDC.	2022-04-13 downloaded from the CCDC.
;
_cell_angle_alpha 90
_cell_angle_beta 94.025(4)
_cell_angle_gamma 90
_cell_formula_units_Z 4
_cell_length_a 9.6383(18)
_cell_length_b 18.849(4)
_cell_length_c 17.787(3)
_cell_measurement_reflns_used 28013
_cell_measurement_temperature 93(2)
_cell_measurement_theta_max 27.409
_cell_measurement_theta_min 3.027
_cell_volume 3223.4(11)
_computing_cell_refinement RAPID-AUTO
_computing_data_collection RAPID-AUTO
_computing_data_reduction RAPID-AUTO
_computing_structure_refinement 'SHELXL-2018/3 (Sheldrick, 2018)'
_computing_structure_solution 'SHELXT 2018/2 (Sheldrick, 2018)'
_diffrn_ambient_temperature 93(2)
_diffrn_detector_area_resol_mean 10.0
_diffrn_measured_fraction_theta_full 0.992
_diffrn_measured_fraction_theta_max 0.980
_diffrn_measurement_device_type 'RIGAKU R-AXIS RAPID'
_diffrn_measurement_method \w-scan
_diffrn_radiation_probe x-ray
_diffrn_radiation_type MoK\a
_diffrn_radiation_wavelength 0.71075
_diffrn_reflns_av_R_equivalents 0.1190
_diffrn_reflns_av_unetI/netI 0.1134
_diffrn_reflns_Laue_measured_fraction_full 0.992
_diffrn_reflns_Laue_measured_fraction_max 0.980
_diffrn_reflns_limit_h_max 10
_diffrn_reflns_limit_h_min -12
_diffrn_reflns_limit_k_max 24
_diffrn_reflns_limit_k_min -24
_diffrn_reflns_limit_l_max 22
_diffrn_reflns_limit_l_min -21
_diffrn_reflns_number 28013
_diffrn_reflns_point_group_measured_fraction_full 0.992
_diffrn_reflns_point_group_measured_fraction_max 0.980
_diffrn_reflns_theta_full 25.242
_diffrn_reflns_theta_max 27.409
_diffrn_reflns_theta_min 3.027
_diffrn_source 'rotating anode x-ray'
_diffrn_source_type Rigaku
_exptl_absorpt_coefficient_mu 7.052
_exptl_absorpt_correction_T_max 0.589
_exptl_absorpt_correction_T_min 0.075
_exptl_absorpt_correction_type multi-scan
_exptl_absorpt_process_details 'abscor T.Higashi RIGAKU'
_exptl_crystal_colour block
_exptl_crystal_density_diffrn 2.216
_exptl_crystal_description orange
_exptl_crystal_F_000 2000
_exptl_crystal_recrystallization_method CH3CN
_exptl_crystal_size_max 0.195
_exptl_crystal_size_mid 0.161
_exptl_crystal_size_min 0.084
_refine_diff_density_max 5.510
_refine_diff_density_min -1.456
_refine_diff_density_rms 0.386
_refine_ls_extinction_method none
_refine_ls_goodness_of_fit_ref 1.037
_refine_ls_hydrogen_treatment mixed
_refine_ls_matrix_type full
_refine_ls_number_parameters 395
_refine_ls_number_reflns 7200
_refine_ls_number_restraints 10
_refine_ls_restrained_S_all 1.036
_refine_ls_R_factor_all 0.1342
_refine_ls_R_factor_gt 0.0946
_refine_ls_shift/su_max 0.715
_refine_ls_shift/su_mean 0.002
_refine_ls_structure_factor_coef Fsqd
_refine_ls_weighting_details 'w=1/[\s^2^(Fo^2^)+(0.1458P)^2^] where P=(Fo^2^+2Fc^2^)/3'
_refine_ls_weighting_scheme calc
_refine_ls_wR_factor_gt 0.2322
_refine_ls_wR_factor_ref 0.2693
_reflns_Friedel_coverage 0.000
_reflns_number_gt 4406
_reflns_number_total 7200
_reflns_threshold_expression 'I > 2\s(I)'
_cod_data_source_file d2dt00368f2.cif
_cod_data_source_block Ir(tpy)2-I3
_cod_original_cell_volume 3223.5(10)
_cod_original_sg_symbol_H-M 'P 21/n'
_cod_database_code 7710045
_shelx_shelxl_version_number 2018/3
_shelx_space_group_comment
;
The symmetry employed for this shelxl refinement is uniquely defined
by the following loop, which should always be used as a source of
symmetry information in preference to the above space-group names.
They are only intended as comments.
;
_shelx_estimated_absorpt_t_min 0.340
_shelx_estimated_absorpt_t_max 0.589

loop_
_space_group_symop_operation_xyz
'x, y, z'
'-x+1/2, y+1/2, -z+1/2'
'-x, -y, -z'
'x-1/2, -y-1/2, z-1/2'

loop_
_atom_site_label
_atom_site_type_symbol
_atom_site_fract_x
_atom_site_fract_y
_atom_site_fract_z
_atom_site_U_iso_or_equiv
_atom_site_adp_type
_atom_site_occupancy
_atom_site_site_symmetry_order
_atom_site_calc_flag
_atom_site_refinement_flags_posn
_atom_site_refinement_flags_adp
_atom_site_refinement_flags_occupancy
_atom_site_disorder_assembly
_atom_site_disorder_group
Ir1 Ir 0.45862(7) 0.58764(3) 0.25991(3) 0.0449(2) Uani 1 1 d . . . . .
C1 C 0.2161(18) 0.5060(8) 0.3243(10) 0.052(4) Uani 1 1 d . . . . .
H1 H 0.279601 0.492866 0.365221 0.062 Uiso 1 1 calc R U . . .
N2 N 0.3644(13) 0.6275(7) 0.1672(7) 0.044(3) Uani 1 1 d . . . . .
I1 I 0.33535(13) 0.32990(6) 0.32576(6) 0.0565(3) Uani 1 1 d . . . . .
O1 O -0.0340(14) 0.3261(7) 0.2447(5) 0.080(4) Uani 1 1 d D . . . .
H1A H 0.024(3) 0.2879(12) 0.231(2) 0.16(14) Uiso 1 1 d D . . . .
H1B H -0.042(6) 0.3555(14) 0.2008(10) 0.7(8) Uiso 1 1 d D . . . .
O2 O 0.4625(10) 0.0983(4) 0.6019(5) 0.083(4) Uani 1 1 d D . . . .
H2A H 0.540(2) 0.092(2) 0.5720(16) 1(2) Uiso 1 1 d D . . . .
H2B H 0.401(3) 0.0601(13) 0.587(2) 2(5) Uiso 1 1 d D . . . .
I2 I -0.00847(16) 0.35079(7) 0.56235(8) 0.0720(4) Uani 1 1 d . . . . .
C2 C 0.081(2) 0.4836(10) 0.3253(12) 0.063(5) Uani 1 1 d . . . . .
H2 H 0.050687 0.457147 0.366409 0.075 Uiso 1 1 calc R U . . .
N1 N 0.2653(15) 0.5466(7) 0.2672(8) 0.052(3) Uani 1 1 d . . . . .
I3 I 0.73232(13) 0.05317(6) 0.47482(7) 0.0607(4) Uani 1 1 d D . . . .
C3 C -0.007(2) 0.5008(11) 0.2649(12) 0.072(5) Uani 1 1 d . . . . .
H3 H -0.100424 0.484689 0.263411 0.087 Uiso 1 1 calc R U . . .
N6 N 0.5268(14) 0.4959(7) 0.2124(7) 0.049(3) Uani 1 1 d . . . . .
N5 N 0.5653(13) 0.5463(6) 0.3505(7) 0.045(3) Uani 1 1 d . . . . .
C4 C 0.0365(19) 0.5417(9) 0.2048(11) 0.059(4) Uani 1 1 d . . . . .
H4 H -0.025947 0.553336 0.162950 0.071 Uiso 1 1 calc R U . . .
N4 N 0.4229(14) 0.6616(7) 0.3414(7) 0.049(3) Uani 1 1 d . . . . .
C6 C 0.2310(17) 0.6079(8) 0.1484(9) 0.046(3) Uani 1 1 d . . . . .
N3 N 0.6205(16) 0.6466(7) 0.2213(7) 0.052(3) Uani 1 1 d . . . . .
C5 C 0.1704(18) 0.5638(8) 0.2086(9) 0.049(4) Uani 1 1 d . . . . .
C9 C 0.375(2) 0.6946(10) 0.0542(10) 0.058(4) Uani 1 1 d . . . . .
H9 H 0.424280 0.724705 0.022468 0.069 Uiso 1 1 calc R U . . .
C8 C 0.240(2) 0.6742(10) 0.0341(10) 0.062(5) Uani 1 1 d . . . . .
H8 H 0.197453 0.689628 -0.012816 0.074 Uiso 1 1 calc R U . . .
C7 C 0.1627(19) 0.6307(10) 0.0817(9) 0.056(4) Uani 1 1 d . . . . .
H7 H 0.068846 0.618061 0.068255 0.067 Uiso 1 1 calc R U . . .
C10 C 0.4381(19) 0.6695(9) 0.1227(10) 0.053(4) Uani 1 1 d . . . . .
C11 C 0.5820(17) 0.6831(9) 0.1555(9) 0.048(4) Uani 1 1 d . . . . .
C15 C 0.7518(19) 0.6578(10) 0.2522(10) 0.058(5) Uani 1 1 d . . . . .
H15 H 0.778219 0.634685 0.298466 0.070 Uiso 1 1 calc R U . . .
C16 C 0.3411(17) 0.7183(8) 0.3315(10) 0.063(5) Uani 1 1 d . . . . .
H16 H 0.294440 0.726672 0.283475 0.076 Uiso 1 1 calc R U . . .
C17 C 0.323(2) 0.7660(9) 0.3907(10) 0.058(4) Uani 1 1 d . . . . .
H17 H 0.260795 0.804949 0.383304 0.070 Uiso 1 1 calc R U . . .
C18 C 0.395(2) 0.7559(10) 0.4598(9) 0.060(5) Uani 1 1 d . . . . .
H18 H 0.389588 0.789227 0.499553 0.072 Uiso 1 1 calc R U . . .
C19 C 0.476(2) 0.6946(10) 0.4687(9) 0.058(4) Uani 1 1 d . . . . .
H19 H 0.520788 0.683988 0.516613 0.070 Uiso 1 1 calc R U . . .
C20 C 0.4919(16) 0.6495(8) 0.4093(8) 0.043(3) Uani 1 1 d . . . . .
C21 C 0.576(2) 0.5828(8) 0.4121(9) 0.052(4) Uani 1 1 d . . . . .
C22 C 0.659(2) 0.5565(11) 0.4735(10) 0.062(5) Uani 1 1 d . . . . .
H22 H 0.666225 0.581957 0.519693 0.074 Uiso 1 1 calc R U . . .
C23 C 0.7301(18) 0.4926(10) 0.4665(10) 0.058(4) Uani 1 1 d . . . . .
H23 H 0.784747 0.473933 0.508435 0.070 Uiso 1 1 calc R U . . .
C24 C 0.7213(19) 0.4560(9) 0.3977(10) 0.055(4) Uani 1 1 d . . . . .
H24 H 0.775432 0.414647 0.391172 0.066 Uiso 1 1 calc R U . . .
C25 C 0.6295(18) 0.4823(8) 0.3380(9) 0.051(4) Uani 1 1 d . . . . .
C26 C 0.6073(17) 0.4555(7) 0.2621(9) 0.044(3) Uani 1 1 d . . . . .
C27 C 0.6660(19) 0.3910(10) 0.2364(10) 0.056(4) Uani 1 1 d . . . . .
H27 H 0.730672 0.365695 0.268984 0.067 Uiso 1 1 calc R U . . .
C28 C 0.631(2) 0.3651(10) 0.1658(10) 0.057(4) Uani 1 1 d . . . . .
H28 H 0.664815 0.320341 0.150700 0.068 Uiso 1 1 calc R U . . .
C29 C 0.545(2) 0.4059(10) 0.1167(11) 0.066(5) Uani 1 1 d . . . . .
H29 H 0.522243 0.390333 0.066609 0.079 Uiso 1 1 calc R U . . .
C30 C 0.494(2) 0.4705(10) 0.1426(9) 0.059(4) Uani 1 1 d . . . . .
H30 H 0.433076 0.497546 0.109378 0.070 Uiso 1 1 calc R U . . .
C14 C 0.845(2) 0.6983(8) 0.2227(10) 0.054(4) Uani 1 1 d . . . . .
H14 H 0.935794 0.702040 0.246429 0.065 Uiso 1 1 calc R U . . .
C13 C 0.8089(19) 0.7363(9) 0.1555(10) 0.056(4) Uani 1 1 d . . . . .
H13 H 0.873420 0.767054 0.134030 0.067 Uiso 1 1 calc R U . . .
C12 C 0.6742(19) 0.7267(9) 0.1218(10) 0.052(4) Uani 1 1 d . . . . .
H12 H 0.646564 0.750139 0.075943 0.063 Uiso 1 1 calc R U . . .

loop_
_atom_site_aniso_label
_atom_site_aniso_U_11
_atom_site_aniso_U_22
_atom_site_aniso_U_33
_atom_site_aniso_U_23
_atom_site_aniso_U_13
_atom_site_aniso_U_12
Ir1 0.0448(4) 0.0344(4) 0.0546(4) 0.0009(2) -0.0031(2) 0.0006(2)
C1 0.051(11) 0.031(8) 0.073(10) -0.001(7) 0.002(7) 0.000(7)
N2 0.040(8) 0.040(7) 0.050(7) 0.002(5) -0.004(5) 0.005(5)
I1 0.0539(7) 0.0480(7) 0.0662(7) -0.0009(5) -0.0050(5) -0.0007(5)
O1 0.056(10) 0.084(11) 0.101(10) 0.012(8) 0.009(7) -0.003(8)
O2 0.101(13) 0.067(10) 0.080(9) 0.007(7) 0.000(8) -0.013(8)
I2 0.0687(9) 0.0615(8) 0.0841(9) -0.0153(6) -0.0070(6) 0.0044(6)
C2 0.055(12) 0.045(10) 0.088(13) -0.002(9) 0.009(9) -0.011(8)
N1 0.051(9) 0.036(7) 0.068(8) 0.000(6) -0.002(6) 0.008(6)
I3 0.0573(8) 0.0468(7) 0.0764(8) 0.0021(5) -0.0070(5) 0.0024(5)
C3 0.063(14) 0.049(11) 0.105(16) -0.004(10) 0.005(11) -0.013(9)
N6 0.049(8) 0.043(8) 0.054(7) 0.010(6) 0.008(5) 0.001(6)
N5 0.043(8) 0.020(6) 0.069(8) 0.004(5) -0.005(6) -0.003(5)
C4 0.053(11) 0.046(10) 0.077(11) -0.006(8) -0.013(8) 0.007(8)
N4 0.044(8) 0.051(8) 0.052(7) -0.004(6) -0.004(5) 0.001(6)
C6 0.039(9) 0.034(8) 0.065(10) -0.012(7) 0.003(6) 0.001(6)
N3 0.066(10) 0.037(7) 0.051(7) -0.008(6) 0.000(6) -0.008(6)
C5 0.054(11) 0.023(7) 0.069(10) -0.001(6) -0.011(7) -0.005(6)
C9 0.060(12) 0.056(11) 0.057(10) 0.007(8) 0.000(7) 0.013(9)
C8 0.071(14) 0.050(11) 0.062(11) 0.003(8) -0.008(9) 0.005(9)
C7 0.050(11) 0.055(11) 0.061(10) -0.009(8) -0.018(7) -0.003(8)
C10 0.059(12) 0.038(9) 0.062(10) -0.004(7) -0.002(7) 0.009(7)
C11 0.039(9) 0.041(9) 0.064(10) 0.002(7) -0.004(7) 0.005(7)
C15 0.046(11) 0.069(12) 0.057(10) -0.004(8) -0.013(7) -0.001(9)
C16 0.058(12) 0.038(10) 0.091(13) -0.005(8) -0.015(9) 0.003(8)
C17 0.059(12) 0.042(10) 0.074(11) 0.001(8) 0.003(8) 0.008(8)
C18 0.070(13) 0.063(12) 0.047(9) -0.006(8) 0.002(7) 0.000(9)
C19 0.067(12) 0.061(12) 0.048(9) 0.015(8) 0.007(7) -0.001(9)
C20 0.037(9) 0.050(9) 0.041(7) -0.003(6) 0.001(5) -0.001(6)
C21 0.065(12) 0.036(9) 0.054(9) -0.001(7) -0.001(7) 0.002(7)
C22 0.054(12) 0.067(13) 0.062(11) 0.008(9) -0.011(8) -0.007(9)
C23 0.045(10) 0.065(12) 0.063(10) 0.017(9) 0.000(7) 0.003(8)
C24 0.054(11) 0.041(9) 0.068(11) 0.016(8) -0.008(8) -0.002(7)
C25 0.052(10) 0.035(8) 0.065(10) 0.014(7) -0.007(7) 0.002(7)
C26 0.043(9) 0.028(7) 0.061(9) 0.015(6) 0.006(6) 0.000(6)
C27 0.047(11) 0.051(10) 0.071(11) 0.011(8) 0.008(7) 0.003(8)
C28 0.058(12) 0.052(10) 0.061(10) 0.006(8) 0.004(7) -0.001(8)
C29 0.081(15) 0.049(11) 0.067(12) -0.008(8) 0.004(9) -0.009(9)
C30 0.058(12) 0.063(12) 0.055(10) 0.003(8) -0.002(7) -0.008(9)
C14 0.062(12) 0.026(8) 0.073(11) -0.003(7) 0.000(8) -0.013(7)
C13 0.060(12) 0.043(9) 0.065(10) -0.001(7) -0.002(8) -0.008(8)
C12 0.051(11) 0.041(9) 0.065(10) -0.004(7) 0.010(7) -0.016(7)

loop_
_atom_type_symbol
_atom_type_description
_atom_type_scat_dispersion_real
_atom_type_scat_dispersion_imag
_atom_type_scat_source
C C 0.0033 0.0016 'International Tables Vol C Tables 4.2.6.8 and 6.1.1.4'
H H 0.0000 0.0000 'International Tables Vol C Tables 4.2.6.8 and 6.1.1.4'
N N 0.0061 0.0033 'International Tables Vol C Tables 4.2.6.8 and 6.1.1.4'
O O 0.0106 0.0060 'International Tables Vol C Tables 4.2.6.8 and 6.1.1.4'
I I -0.4742 1.8119 'International Tables Vol C Tables 4.2.6.8 and 6.1.1.4'
Ir Ir -1.4442 7.9887 'International Tables Vol C Tables 4.2.6.8 and 6.1.1.4'

loop_
_geom_angle_atom_site_label_1
_geom_angle_atom_site_label_2
_geom_angle_atom_site_label_3
_geom_angle
_geom_angle_site_symmetry_1
_geom_angle_site_symmetry_3
_geom_angle_publ_flag
N2 Ir1 N5 176.3(6) . . ?
N2 Ir1 N1 80.1(5) . . ?
N5 Ir1 N1 102.8(5) . . ?
N2 Ir1 N6 96.8(5) . . ?
N5 Ir1 N6 80.9(5) . . ?
N1 Ir1 N6 91.6(5) . . ?
N2 Ir1 N4 103.9(5) . . ?
N5 Ir1 N4 78.4(5) . . ?
N1 Ir1 N4 90.8(6) . . ?
N6 Ir1 N4 159.2(5) . . ?
N2 Ir1 N3 80.3(5) . . ?
N5 Ir1 N3 96.8(5) . . ?
N1 Ir1 N3 160.3(5) . . ?
N6 Ir1 N3 92.6(5) . . ?
N4 Ir1 N3 92.2(5) . . ?
C2 C1 N1 123.7(16) . . ?
C2 C1 H1 118.1 . . ?
N1 C1 H1 118.1 . . ?
C10 N2 C6 122.7(13) . . ?
C10 N2 Ir1 118.7(11) . . ?
C6 N2 Ir1 118.4(11) . . ?
H1A O1 H1B 104.15(15) . . ?
H2A O2 H2B 104.16(15) . . ?
C3 C2 C1 117.3(19) . . ?
C3 C2 H2 121.3 . . ?
C1 C2 H2 121.3 . . ?
C5 N1 C1 116.3(15) . . ?
C5 N1 Ir1 115.2(11) . . ?
C1 N1 Ir1 128.4(11) . . ?
C2 C3 C4 122(2) . . ?
C2 C3 H3 119.1 . . ?
C4 C3 H3 119.1 . . ?
C30 N6 C26 119.0(15) . . ?
C30 N6 Ir1 128.0(12) . . ?
C26 N6 Ir1 112.8(11) . . ?
C21 N5 C25 126.4(14) . . ?
C21 N5 Ir1 118.6(10) . . ?
C25 N5 Ir1 114.8(10) . . ?
C5 C4 C3 117.7(17) . . ?
C5 C4 H4 121.1 . . ?
C3 C4 H4 121.1 . . ?
C16 N4 C20 120.0(14) . . ?
C16 N4 Ir1 125.3(11) . . ?
C20 N4 Ir1 114.7(11) . . ?
N2 C6 C7 120.8(16) . . ?
N2 C6 C5 112.5(13) . . ?
C7 C6 C5 126.6(15) . . ?
C15 N3 C11 116.8(15) . . ?
C15 N3 Ir1 130.6(12) . . ?
C11 N3 Ir1 112.5(11) . . ?
C4 C5 N1 123.0(16) . . ?
C4 C5 C6 123.4(15) . . ?
N1 C5 C6 113.5(14) . . ?
C8 C9 C10 118.2(18) . . ?
C8 C9 H9 120.9 . . ?
C10 C9 H9 120.9 . . ?
C9 C8 C7 122.0(16) . . ?
C9 C8 H8 119.0 . . ?
C7 C8 H8 119.0 . . ?
C6 C7 C8 116.8(16) . . ?
C6 C7 H7 121.6 . . ?
C8 C7 H7 121.6 . . ?
N2 C10 C9 119.4(16) . . ?
N2 C10 C11 112.5(14) . . ?
C9 C10 C11 128.0(17) . . ?
C12 C11 N3 121.4(15) . . ?
C12 C11 C10 122.9(15) . . ?
N3 C11 C10 115.6(15) . . ?
C14 C15 N3 124.7(17) . . ?
C14 C15 H15 117.6 . . ?
N3 C15 H15 117.6 . . ?
N4 C16 C17 121.2(16) . . ?
N4 C16 H16 119.4 . . ?
C17 C16 H16 119.4 . . ?
C18 C17 C16 119.8(17) . . ?
C18 C17 H17 120.1 . . ?
C16 C17 H17 120.1 . . ?
C17 C18 C19 117.2(16) . . ?
C17 C18 H18 121.4 . . ?
C19 C18 H18 121.4 . . ?
C20 C19 C18 121.1(15) . . ?
C20 C19 H19 119.4 . . ?
C18 C19 H19 119.4 . . ?
N4 C20 C19 120.5(15) . . ?
N4 C20 C21 113.6(13) . . ?
C19 C20 C21 125.8(14) . . ?
N5 C21 C22 118.6(16) . . ?
N5 C21 C20 114.3(14) . . ?
C22 C21 C20 127.0(16) . . ?
C21 C22 C23 119.6(17) . . ?
C21 C22 H22 120.2 . . ?
C23 C22 H22 120.2 . . ?
C22 C23 C24 120.1(15) . . ?
C22 C23 H23 119.9 . . ?
C24 C23 H23 119.9 . . ?
C23 C24 C25 118.5(17) . . ?
C23 C24 H24 120.8 . . ?
C25 C24 H24 120.8 . . ?
N5 C25 C24 116.4(15) . . ?
N5 C25 C26 114.7(13) . . ?
C24 C25 C26 128.3(16) . . ?
N6 C26 C27 119.1(15) . . ?
N6 C26 C25 116.7(14) . . ?
C27 C26 C25 124.2(14) . . ?
C28 C27 C26 121.4(16) . . ?
C28 C27 H27 119.3 . . ?
C26 C27 H27 119.3 . . ?
C27 C28 C29 118.4(18) . . ?
C27 C28 H28 120.8 . . ?
C29 C28 H28 120.8 . . ?
C28 C29 C30 118.8(18) . . ?
C28 C29 H29 120.6 . . ?
C30 C29 H29 120.6 . . ?
N6 C30 C29 122.9(17) . . ?
N6 C30 H30 118.6 . . ?
C29 C30 H30 118.6 . . ?
C15 C14 C13 119.9(17) . . ?
C15 C14 H14 120.0 . . ?
C13 C14 H14 120.0 . . ?
C12 C13 C14 117.3(16) . . ?
C12 C13 H13 121.4 . . ?
C14 C13 H13 121.4 . . ?
C11 C12 C13 119.8(17) . . ?
C11 C12 H12 120.1 . . ?
C13 C12 H12 120.1 . . ?

loop_
_geom_bond_atom_site_label_1
_geom_bond_atom_site_label_2
_geom_bond_distance
_geom_bond_site_symmetry_2
_geom_bond_publ_flag
Ir1 N2 1.974(11) . ?
Ir1 N5 2.007(12) . ?
Ir1 N1 2.029(15) . ?
Ir1 N6 2.053(14) . ?
Ir1 N4 2.057(13) . ?
Ir1 N3 2.072(15) . ?
C1 C2 1.37(2) . ?
C1 N1 1.38(2) . ?
C1 H1 0.9500 . ?
N2 C10 1.36(2) . ?
N2 C6 1.36(2) . ?
O1 H1A 0.9571(10) . ?
O1 H1B 0.9571(10) . ?
O2 H2A 0.9571(10) . ?
O2 H2B 0.9571(10) . ?
C2 C3 1.36(3) . ?
C2 H2 0.9500 . ?
N1 C5 1.38(2) . ?
C3 C4 1.41(3) . ?
C3 H3 0.9500 . ?
N6 C30 1.35(2) . ?
N6 C26 1.366(19) . ?
N5 C21 1.29(2) . ?
N5 C25 1.38(2) . ?
C4 C5 1.35(2) . ?
C4 H4 0.9500 . ?
N4 C16 1.33(2) . ?
N4 C20 1.357(18) . ?
C6 C7 1.38(2) . ?
C6 C5 1.51(2) . ?
N3 C15 1.36(2) . ?
N3 C11 1.39(2) . ?
C9 C8 1.38(3) . ?
C9 C10 1.40(2) . ?
C9 H9 0.9500 . ?
C8 C7 1.43(3) . ?
C8 H8 0.9500 . ?
C7 H7 0.9500 . ?
C10 C11 1.49(2) . ?
C11 C12 1.38(2) . ?
C15 C14 1.31(3) . ?
C15 H15 0.9500 . ?
C16 C17 1.41(2) . ?
C16 H16 0.9500 . ?
C17 C18 1.38(2) . ?
C17 H17 0.9500 . ?
C18 C19 1.40(3) . ?
C18 H18 0.9500 . ?
C19 C20 1.37(2) . ?
C19 H19 0.9500 . ?
C20 C21 1.49(2) . ?
C21 C22 1.40(2) . ?
C22 C23 1.40(3) . ?
C22 H22 0.9500 . ?
C23 C24 1.40(3) . ?
C23 H23 0.9500 . ?
C24 C25 1.42(2) . ?
C24 H24 0.9500 . ?
C25 C26 1.44(2) . ?
C26 C27 1.43(2) . ?
C27 C28 1.37(2) . ?
C27 H27 0.9500 . ?
C28 C29 1.39(3) . ?
C28 H28 0.9500 . ?
C29 C30 1.41(3) . ?
C29 H29 0.9500 . ?
C30 H30 0.9500 . ?
C14 C13 1.42(2) . ?
C14 H14 0.9500 . ?
C13 C12 1.40(3) . ?
C13 H13 0.9500 . ?
C12 H12 0.9500 . ?

loop_
_geom_torsion_atom_site_label_1
_geom_torsion_atom_site_label_2
_geom_torsion_atom_site_label_3
_geom_torsion_atom_site_label_4
_geom_torsion
_geom_torsion_site_symmetry_1
_geom_torsion_site_symmetry_2
_geom_torsion_site_symmetry_3
_geom_torsion_site_symmetry_4
_geom_torsion_publ_flag
N1 C1 C2 C3 2(3) . . . . ?
C2 C1 N1 C5 -1(2) . . . . ?
C2 C1 N1 Ir1 176.9(13) . . . . ?
C1 C2 C3 C4 -2(3) . . . . ?
C2 C3 C4 C5 0(3) . . . . ?
C10 N2 C6 C7 0(2) . . . . ?
Ir1 N2 C6 C7 -176.0(12) . . . . ?
C10 N2 C6 C5 -177.6(14) . . . . ?
Ir1 N2 C6 C5 6.8(17) . . . . ?
C3 C4 C5 N1 2(3) . . . . ?
C3 C4 C5 C6 -180.0(16) . . . . ?
C1 N1 C5 C4 -1(2) . . . . ?
Ir1 N1 C5 C4 -179.3(14) . . . . ?
C1 N1 C5 C6 -179.9(13) . . . . ?
Ir1 N1 C5 C6 2.3(17) . . . . ?
N2 C6 C5 C4 175.8(16) . . . . ?
C7 C6 C5 C4 -1(3) . . . . ?
N2 C6 C5 N1 -6(2) . . . . ?
C7 C6 C5 N1 177.2(15) . . . . ?
C10 C9 C8 C7 2(3) . . . . ?
N2 C6 C7 C8 1(2) . . . . ?
C5 C6 C7 C8 177.9(16) . . . . ?
C9 C8 C7 C6 -2(3) . . . . ?
C6 N2 C10 C9 0(2) . . . . ?
Ir1 N2 C10 C9 175.9(12) . . . . ?
C6 N2 C10 C11 -179.7(14) . . . . ?
Ir1 N2 C10 C11 -4.1(18) . . . . ?
C8 C9 C10 N2 -1(3) . . . . ?
C8 C9 C10 C11 178.9(17) . . . . ?
C15 N3 C11 C12 2(2) . . . . ?
Ir1 N3 C11 C12 178.5(13) . . . . ?
C15 N3 C11 C10 179.7(15) . . . . ?
Ir1 N3 C11 C10 -4.1(18) . . . . ?
N2 C10 C11 C12 -177.3(15) . . . . ?
C9 C10 C11 C12 3(3) . . . . ?
N2 C10 C11 N3 5(2) . . . . ?
C9 C10 C11 N3 -174.6(16) . . . . ?
C11 N3 C15 C14 -3(3) . . . . ?
Ir1 N3 C15 C14 -178.1(14) . . . . ?
C20 N4 C16 C17 -1(2) . . . . ?
Ir1 N4 C16 C17 179.8(12) . . . . ?
N4 C16 C17 C18 3(3) . . . . ?
C16 C17 C18 C19 -5(3) . . . . ?
C17 C18 C19 C20 5(3) . . . . ?
C16 N4 C20 C19 1(2) . . . . ?
Ir1 N4 C20 C19 -179.4(13) . . . . ?
C16 N4 C20 C21 178.2(15) . . . . ?
Ir1 N4 C20 C21 -2.6(18) . . . . ?
C18 C19 C20 N4 -4(3) . . . . ?
C18 C19 C20 C21 -180.0(18) . . . . ?
C25 N5 C21 C22 0(3) . . . . ?
Ir1 N5 C21 C22 -175.2(13) . . . . ?
C25 N5 C21 C20 -179.0(15) . . . . ?
Ir1 N5 C21 C20 6(2) . . . . ?
N4 C20 C21 N5 -2(2) . . . . ?
C19 C20 C21 N5 174.5(17) . . . . ?
N4 C20 C21 C22 179.2(18) . . . . ?
C19 C20 C21 C22 -4(3) . . . . ?
N5 C21 C22 C23 1(3) . . . . ?
C20 C21 C22 C23 179.8(17) . . . . ?
C21 C22 C23 C24 2(3) . . . . ?
C22 C23 C24 C25 -5(3) . . . . ?
C21 N5 C25 C24 -3(3) . . . . ?
Ir1 N5 C25 C24 171.8(12) . . . . ?
C21 N5 C25 C26 -176.0(16) . . . . ?
Ir1 N5 C25 C26 -0.8(18) . . . . ?
C23 C24 C25 N5 6(2) . . . . ?
C23 C24 C25 C26 177.4(17) . . . . ?
C30 N6 C26 C27 6(2) . . . . ?
Ir1 N6 C26 C27 -178.0(12) . . . . ?
C30 N6 C26 C25 -174.8(15) . . . . ?
Ir1 N6 C26 C25 0.8(17) . . . . ?
N5 C25 C26 N6 0(2) . . . . ?
C24 C25 C26 N6 -171.5(16) . . . . ?
N5 C25 C26 C27 178.7(15) . . . . ?
C24 C25 C26 C27 7(3) . . . . ?
N6 C26 C27 C28 -7(2) . . . . ?
C25 C26 C27 C28 174.0(17) . . . . ?
C26 C27 C28 C29 5(3) . . . . ?
C27 C28 C29 C30 -3(3) . . . . ?
C26 N6 C30 C29 -4(3) . . . . ?
Ir1 N6 C30 C29 -178.8(14) . . . . ?
C28 C29 C30 N6 2(3) . . . . ?
N3 C15 C14 C13 3(3) . . . . ?
C15 C14 C13 C12 -2(3) . . . . ?
N3 C11 C12 C13 -2(3) . . . . ?
C10 C11 C12 C13 -179.1(16) . . . . ?
C14 C13 C12 C11 2(3) . . . . ?
